data_2104266
loop_
_publ_author_name
'Friese, Karen'
'Kanke, Yasushi'
'Fitch, Andy N.'
'Morgenroth, Wolfgang'
'Grzechnik, Andrzej'

_publ_section_title
;
 Isosymmetrical phase transition in \a-YbV~4~O~8~
;
_journal_coeditor_code SN5072
_journal_issue 6
_journal_name_full 'Acta Crystallographica Section B'
_journal_page_first 652
_journal_page_last 660
_journal_paper_doi 10.1107/S0108768108026153
_journal_volume 64
_journal_year 2008
_chemical_formula_sum 'O8 V4 Yb'
_chemical_formula_weight 504.8
_chemical_name_common Ytterbiumvanadate
_chemical_name_systematic ' ?'
_space_group_IT_number 14
_symmetry_cell_setting monoclinic
_symmetry_space_group_name_Hall '-P 2yn'
_symmetry_space_group_name_H-M 'P 1 21/n 1'
_cell_angle_alpha 90
_cell_angle_beta 90.292(5)
_cell_angle_gamma 90
_cell_formula_units_Z 4
_cell_length_a 9.0616(5)
_cell_length_b 10.6244(8)
_cell_length_c 5.7497(4)
_cell_measurement_reflns_used 378
_cell_measurement_temperature 65
_cell_measurement_theta_max 10
_cell_measurement_theta_min 1
_cell_volume 553.54(6)
_computing_cell_refinement Jana2006
_computing_data_collection 'XDS (Kabsch, 2007)'
_computing_data_reduction 'XDS, Jana2006'
_computing_molecular_graphics 'Atoms (Dowty, 1999)'
_computing_publication_material 'Jana2006 (Petricek, Dusek & Palatinus, 2006)'
_computing_structure_refinement 'Jana2006 (Petricek, Dusek & Palatinus, 2006)'
_computing_structure_solution 'coordinates from model'
_diffrn_ambient_temperature 65
_diffrn_detector_area_resol_mean Mar-CCD165
_diffrn_measured_fraction_theta_full 0.98
_diffrn_measured_fraction_theta_max 31.79
_diffrn_measurement_device 'Huber 4-circle'
_diffrn_measurement_method \f-scans
_diffrn_radiation_source 'Hasylab; D3'
_diffrn_radiation_type Synchrotron
_diffrn_radiation_wavelength 0.47686
_diffrn_reflns_av_R_equivalents 0.0420
_diffrn_reflns_av_sigmaI/netI 0.0457
_diffrn_reflns_limit_h_max 20
_diffrn_reflns_limit_h_min -13
_diffrn_reflns_limit_k_max 20
_diffrn_reflns_limit_k_min -21
_diffrn_reflns_limit_l_max 12
_diffrn_reflns_limit_l_min -11
_diffrn_reflns_number 53984
_diffrn_reflns_reduction_process Jana2006
_diffrn_reflns_theta_full 31.79
_diffrn_reflns_theta_max 31.79
_diffrn_reflns_theta_min 2
_exptl_absorpt_coefficient_mu 7.906
_exptl_absorpt_correction_T_max 0.7849
_exptl_absorpt_correction_T_min 0.7083
_exptl_absorpt_correction_type numerical
_exptl_absorpt_process_details 'Xshape (Stoe &CIE), Jana2006 (Petricek, Dusek and Palatinus)'
_exptl_crystal_colour black
_exptl_crystal_density_diffrn 6.0553
_exptl_crystal_density_meas ?
_exptl_crystal_description irregular
_exptl_crystal_F_000 904
_exptl_crystal_size_max 0.11
_exptl_crystal_size_mid 0.095
_exptl_crystal_size_min 0.087
_refine_diff_density_max 4.52
_refine_diff_density_min -6.15
_refine_ls_extinction_coef 28E2(4)
_refine_ls_extinction_method 'B-C type 1 Gaussian isotropic (Becker & Coppens, 1974)'
_refine_ls_goodness_of_fit_ref 1.54
_refine_ls_number_parameters 119
_refine_ls_number_reflns 5954
_refine_ls_R_factor_all 0.0387
_refine_ls_R_factor_gt 0.0329
_refine_ls_shift/su_max 0.0389
_refine_ls_shift/su_mean 0.0027
_refine_ls_structure_factor_coef F
_refine_ls_weighting_details w=1/(\s^2^(F)+0.0001F^2^)
_refine_ls_weighting_scheme sigma
_refine_ls_wR_factor_gt 0.0421
_refine_ls_wR_factor_ref 0.0442
_reflns_number_gt 5290
_reflns_number_total 5954
_reflns_threshold_expression I>3\s(I)
_cod_data_source_file sn5072.cif
_cod_data_source_block V
_cod_depositor_comments
;
The following automatic conversions were performed:
'_exptl_absorpt_correction_type' value 'Numerical' changed to 'numerical'
according to '/home/saulius/struct/CIF-dictionaries/cif_core.dic'
dictionary named 'cif_core.dic' version 2.4.1 from 2010-06-29.

Automatic conversion script
Id: cif_fix_enum 1527 2010-12-29 10:47:43Z saulius 

The following automatic conversions were performed:

'_exptl_absorpt_correction_type' value 'Numerical' changed to
'numerical' according to
/home/saulius/struct/CIF-dictionaries/cif_core.dic dictionary named
'cif_core.dic' version 2.4.1 from 2010-06-29.

Automatic conversion script
Id: cif_fix_values 1715 2011-07-08 13:25:40Z adriana 
;
_cod_original_sg_symbol_Hall '-P 2yabc'
_cod_original_formula_sum 'O8 V4 Yb1'
_cod_database_code 2104266
_cod_database_fobs_code 2104266

loop_
_symmetry_equiv_pos_site_id
_symmetry_equiv_pos_as_xyz
1 x,y,z
2 -x+1/2,y+1/2,-z+1/2
3 -x,-y,-z
4 x+1/2,-y+1/2,z+1/2

loop_
_atom_site_type_symbol
_atom_site_label
_atom_site_fract_x
_atom_site_fract_y
_atom_site_fract_z
_atom_site_U_iso_or_equiv
_atom_site_adp_type
_atom_site_calc_flag
_atom_site_occupancy
Yb Yb 0.758248(10) 0.657870(8) 0.125778(15) 0.00205(2) Uani d 1
V V1 0.42671(4) 0.61890(3) 0.12340(6) 0.00237(6) Uani d 1
V V2 0.40827(4) 0.09702(4) 0.12460(6) 0.00248(6) Uani d 1
V V3 0.45615(4) 0.61065(3) 0.62585(6) 0.00247(6) Uani d 1
V V4 0.41815(4) 0.10580(4) 0.62549(6) 0.00258(6) Uani d 1
O O1 0.2028(2) 0.15835(15) 0.1131(3) 0.0041(3) Uani d 1
O O2 0.12029(19) 0.47284(16) 0.1170(3) 0.0036(3) Uani d 1
O O3 0.5400(2) 0.77656(16) 0.1209(3) 0.0039(3) Uani d 1
O O4 0.4141(2) 0.43118(16) 0.1163(3) 0.0038(3) Uani d 1
O O5 0.2079(2) 0.15885(15) 0.6388(3) 0.0048(3) Uani d 1
O O6 0.11361(19) 0.47468(16) 0.6347(3) 0.0039(3) Uani d 1
O O7 0.5132(2) 0.78858(16) 0.6259(3) 0.0044(3) Uani d 1
O O8 0.4147(2) 0.42697(16) 0.6327(3) 0.0040(3) Uani d 1

loop_
_atom_site_aniso_label
_atom_site_aniso_U_11
_atom_site_aniso_U_22
_atom_site_aniso_U_33
_atom_site_aniso_U_12
_atom_site_aniso_U_13
_atom_site_aniso_U_23
_atom_site_aniso_type_symbol
Yb 0.00219(4) 0.00105(4) 0.00292(4) 0.000057(19) 0.00002(2) -0.000110(18) Yb
V1 0.00251(11) 0.00103(12) 0.00357(10) -0.00019(8) 0.00011(8) -0.00012(8) V
V2 0.00301(12) 0.00145(12) 0.00299(10) 0.00025(8) 0.00006(9) 0.00017(8) V
V3 0.00321(11) 0.00104(12) 0.00317(10) 0.00004(8) -0.00015(9) 0.00018(8) V
V4 0.00354(12) 0.00102(12) 0.00320(10) -0.00022(8) 0.00045(9) -0.00011(8) V
O1 0.0039(6) 0.0036(6) 0.0047(5) 0.0006(4) 0.0004(4) 0.0012(4) O
O2 0.0043(5) 0.0027(5) 0.0037(5) 0.0008(4) 0.0000(4) -0.0001(4) O
O3 0.0053(6) 0.0026(5) 0.0037(5) 0.0008(4) -0.0002(4) 0.0001(4) O
O4 0.0044(5) 0.0024(5) 0.0047(5) 0.0003(4) -0.0004(4) -0.0002(4) O
O5 0.0052(6) 0.0033(6) 0.0058(5) 0.0002(4) -0.0011(5) -0.0005(4) O
O6 0.0037(5) 0.0032(6) 0.0050(5) 0.0006(4) 0.0005(4) 0.0007(4) O
O7 0.0058(6) 0.0018(5) 0.0055(5) -0.0001(4) -0.0008(4) -0.0003(4) O
O8 0.0046(5) 0.0027(6) 0.0047(5) 0.0000(4) -0.0002(4) 0.0005(4) O

loop_
_atom_type_symbol
_atom_type_scat_dispersion_real
_atom_type_scat_dispersion_imag
_atom_type_scat_source
Yb -0.392 2.854 'International Tables Vol C Tables  4.2.6.8 and 6.1.1.1'
V 0.183 0.250 'International Tables Vol C Tables  4.2.6.8 and 6.1.1.1'
O 0.004 0.003 'International Tables Vol C Tables  4.2.6.8 and 6.1.1.1'

loop_
_geom_angle_atom_site_label_1
_geom_angle_atom_site_label_2
_geom_angle_atom_site_label_3
_geom_angle_site_symmetry_1
_geom_angle_site_symmetry_3
_geom_angle
_geom_angle_publ_flag
V1 Yb V1 . 3_665 55.856(9) yes
V1 Yb V1 . 4_564 117.036(9) yes
V1 Yb V1 . 4_565 117.209(9) yes
V1 Yb V2 . 2_655 148.657(10) yes
V1 Yb V2 . 3_665 70.027(10) yes
V1 Yb V2 . 4_554 103.518(9) yes
V1 Yb V2 . 4_555 103.536(9) yes
V1 Yb V3 . 1_554 45.872(9) yes
V1 Yb V3 . . 46.095(9) yes
V1 Yb V3 . 3_666 51.751(9) yes
V1 Yb V3 . 4_564 133.945(10) yes
V1 Yb V4 . 2_655 148.425(10) yes
V1 Yb V4 . 3_666 67.943(10) yes
V1 Yb V4 . 4_554 109.503(10) yes
V1 Yb V1 3_665 4_564 111.363(8) yes
V1 Yb V1 3_665 4_565 157.347(8) yes
V1 Yb V2 3_665 2_655 114.536(9) yes
V1 Yb V2 3_665 3_665 104.621(9) yes
V1 Yb V2 3_665 4_554 50.401(8) yes
V1 Yb V2 3_665 4_555 83.961(8) yes
V1 Yb V3 3_665 1_554 46.234(8) yes
V1 Yb V3 3_665 . 82.398(8) yes
V1 Yb V3 3_665 3_666 45.655(8) yes
V1 Yb V3 3_665 4_564 156.182(9) yes
V1 Yb V4 3_665 2_655 95.688(9) yes
V1 Yb V4 3_665 3_666 123.800(9) yes
V1 Yb V4 3_665 4_554 59.821(9) yes
V1 Yb V1 4_564 4_565 91.092(8) yes
V1 Yb V2 4_564 2_655 94.307(8) yes
V1 Yb V2 4_564 3_665 53.473(8) yes
V1 Yb V2 4_564 4_554 76.264(7) yes
V1 Yb V2 4_564 4_555 138.581(8) yes
V1 Yb V3 4_564 1_554 79.587(8) yes
V1 Yb V3 4_564 . 147.889(8) yes
V1 Yb V3 4_564 3_666 156.827(8) yes
V1 Yb V3 4_564 4_564 45.689(9) yes
V1 Yb V4 4_564 2_655 56.605(8) yes
V1 Yb V4 4_564 3_666 92.791(8) yes
V1 Yb V4 4_564 4_554 110.215(9) yes
V1 Yb V2 4_565 2_655 58.490(8) yes
V1 Yb V2 4_565 3_665 90.913(8) yes
V1 Yb V2 4_565 4_554 138.552(8) yes
V1 Yb V2 4_565 4_555 76.805(7) yes
V1 Yb V3 4_565 1_554 147.676(8) yes
V1 Yb V3 4_565 . 79.709(8) yes
V1 Yb V3 4_565 3_666 112.036(8) yes
V1 Yb V3 4_565 4_564 45.592(9) yes
V1 Yb V4 4_565 2_655 94.306(9) yes
V1 Yb V4 4_565 3_666 54.939(9) yes
V1 Yb V4 4_565 4_554 110.628(9) yes
V2 Yb V2 2_655 3_665 136.900(9) yes
V2 Yb V2 2_655 4_554 82.910(8) yes
V2 Yb V2 2_655 4_555 45.573(8) yes
V2 Yb V3 2_655 1_554 152.230(9) yes
V2 Yb V3 2_655 . 106.373(8) yes
V2 Yb V3 2_655 3_666 98.979(9) yes
V2 Yb V3 2_655 4_564 68.364(10) yes
V2 Yb V4 2_655 2_655 50.760(9) yes
V2 Yb V4 2_655 3_666 113.102(9) yes
V2 Yb V4 2_655 4_554 54.840(9) yes
V2 Yb V2 3_665 4_554 110.855(8) yes
V2 Yb V2 3_665 4_555 161.868(8) yes
V2 Yb V3 3_665 1_554 58.652(8) yes
V2 Yb V3 3_665 . 95.636(9) yes
V2 Yb V3 3_665 3_666 121.745(9) yes
V2 Yb V3 3_665 4_564 68.541(10) yes
V2 Yb V4 3_665 2_655 109.937(9) yes
V2 Yb V4 3_665 3_666 51.286(9) yes
V2 Yb V4 3_665 4_554 154.255(9) yes
V2 Yb V2 4_554 4_555 86.987(7) yes
V2 Yb V3 4_554 1_554 69.321(8) yes
V2 Yb V3 4_554 . 129.615(8) yes
V2 Yb V3 4_554 3_666 86.590(8) yes
V2 Yb V3 4_554 4_564 109.232(9) yes
V2 Yb V4 4_554 2_655 45.769(8) yes
V2 Yb V4 4_554 3_666 161.542(8) yes
V2 Yb V4 4_554 4_554 43.470(8) yes
V2 Yb V3 4_555 1_554 129.355(8) yes
V2 Yb V3 4_555 . 69.321(8) yes
V2 Yb V3 4_555 3_666 53.819(8) yes
V2 Yb V3 4_555 4_564 109.563(9) yes
V2 Yb V4 4_555 2_655 84.577(8) yes
V2 Yb V4 4_555 3_666 110.645(8) yes
V2 Yb V4 4_555 4_554 43.526(8) yes
V3 Yb V3 1_554 . 91.858(8) yes
V3 Yb V3 1_554 3_666 79.825(8) yes
V3 Yb V3 1_554 4_564 120.241(9) yes
V3 Yb V4 1_554 2_655 105.641(9) yes
V3 Yb V4 1_554 3_666 94.340(9) yes
V3 Yb V4 1_554 4_554 101.619(9) yes
V3 Yb V3 . 3_666 43.368(8) yes
V3 Yb V3 . 4_564 120.342(9) yes
V3 Yb V4 . 2_655 153.894(9) yes
V3 Yb V4 . 3_666 56.749(8) yes
V3 Yb V4 . 4_554 101.799(9) yes
V3 Yb V3 3_666 4_564 157.475(9) yes
V3 Yb V4 3_666 2_655 120.036(9) yes
V3 Yb V4 3_666 3_666 99.263(9) yes
V3 Yb V4 3_666 4_554 64.031(9) yes
V3 Yb V4 4_564 2_655 67.247(10) yes
V3 Yb V4 4_564 3_666 70.877(10) yes
V3 Yb V4 4_564 4_554 116.552(10) yes
V4 Yb V4 2_655 3_666 138.114(10) yes
V4 Yb V4 2_655 4_554 56.308(10) yes
V4 Yb V4 3_666 4_554 153.900(9) yes
Yb V1 Yb . 3_665 124.144(11) yes
Yb V1 Yb . 4_464 107.208(10) yes
Yb V1 Yb . 4_465 107.120(10) yes
Yb V1 V1 . 3_665 72.272(11) yes
Yb V1 V2 . 2_555 154.125(14) yes
Yb V1 V2 . 3_665 58.840(9) yes
Yb V1 V3 . 1_554 84.937(13) yes
Yb V1 V3 . . 85.043(12) yes
Yb V1 V3 . 3_666 76.264(12) yes
Yb V1 V4 . 2_555 155.093(14) yes
Yb V1 V4 . 3_666 59.689(9) yes
Yb V1 Yb 3_665 4_464 91.368(8) yes
Yb V1 Yb 3_665 4_465 125.119(10) yes
Yb V1 V1 3_665 3_665 51.872(9) yes
Yb V1 V2 3_665 2_555 72.716(10) yes
Yb V1 V2 3_665 3_665 134.011(12) yes
Yb V1 V3 3_665 1_554 68.403(11) yes
Yb V1 V3 3_665 . 113.814(13) yes
Yb V1 V3 3_665 3_666 72.451(10) yes
Yb V1 V4 3_665 2_555 52.571(8) yes
Yb V1 V4 3_665 3_666 176.168(14) yes
Yb V1 Yb 4_464 4_465 91.092(8) yes
Yb V1 V1 4_464 3_665 107.978(11) yes
Yb V1 V2 4_464 2_555 90.406(10) yes
Yb V1 V2 4_464 3_665 52.377(8) yes
Yb V1 V3 4_464 1_554 49.119(9) yes
Yb V1 V3 4_464 . 139.527(14) yes
Yb V1 V3 4_464 3_666 161.524(14) yes
Yb V1 V4 4_464 2_555 52.013(8) yes
Yb V1 V4 4_464 3_666 87.216(10) yes
Yb V1 V1 4_465 3_665 160.368(13) yes
Yb V1 V2 4_465 2_555 52.449(8) yes
Yb V1 V2 4_465 3_665 87.198(9) yes
Yb V1 V3 4_465 1_554 139.988(14) yes
Yb V1 V3 4_465 . 48.654(9) yes
Yb V1 V3 4_465 3_666 105.396(12) yes
Yb V1 V4 4_465 2_555 88.590(10) yes
Yb V1 V4 4_465 3_666 51.397(8) yes
V1 V1 V2 3_665 2_555 120.880(14) yes
V1 V1 V2 3_665 3_665 107.929(13) yes
V1 V1 V3 3_665 1_554 59.503(12) yes
V1 V1 V3 3_665 . 112.493(15) yes
V1 V1 V3 3_665 3_666 55.062(11) yes
V1 V1 V4 3_665 2_555 99.356(13) yes
V1 V1 V4 3_665 3_666 131.961(15) yes
V2 V1 V2 2_555 3_665 126.408(14) yes
V2 V1 V3 2_555 1_554 120.840(16) yes
V2 V1 V3 2_555 . 69.456(12) yes
V2 V1 V3 2_555 3_666 93.096(14) yes
V2 V1 V4 2_555 2_555 50.061(10) yes
V2 V1 V4 2_555 3_666 103.719(13) yes
V2 V1 V3 3_665 1_554 66.266(12) yes
V2 V1 V3 3_665 . 112.157(14) yes
V2 V1 V3 3_665 3_666 135.060(15) yes
V2 V1 V4 3_665 2_555 104.113(13) yes
V2 V1 V4 3_665 3_666 46.939(9) yes
V3 V1 V3 1_554 . 168.844(19) yes
V3 V1 V3 1_554 3_666 114.565(16) yes
V3 V1 V4 1_554 2_555 70.911(13) yes
V3 V1 V4 1_554 3_666 113.033(14) yes
V3 V1 V3 . 3_666 58.022(12) yes
V3 V1 V4 . 2_555 119.518(15) yes
V3 V1 V4 . 3_666 65.518(12) yes
V3 V1 V4 3_666 2_555 118.864(15) yes
V3 V1 V4 3_666 3_666 109.481(14) yes
V4 V1 V4 2_555 3_666 124.113(14) yes
Yb V2 Yb 2_645 3_665 115.665(11) yes
Yb V2 Yb 2_645 4_454 134.427(11) yes
Yb V2 Yb 2_645 4_455 97.090(8) yes
Yb V2 V1 2_645 2_545 127.182(12) yes
Yb V2 V1 2_645 3_665 69.133(9) yes
Yb V2 V2 2_645 3_655 80.771(11) yes
Yb V2 V3 2_645 2_545 166.609(14) yes
Yb V2 V3 2_645 3_666 51.154(8) yes
Yb V2 V4 2_645 1_554 112.534(14) yes
Yb V2 V4 2_645 . 63.203(11) yes
Yb V2 V4 2_645 3_656 58.426(10) yes
Yb V2 Yb 3_665 4_454 93.732(8) yes
Yb V2 Yb 3_665 4_455 130.909(11) yes
Yb V2 V1 3_665 2_545 74.079(10) yes
Yb V2 V1 3_665 3_665 51.133(8) yes
Yb V2 V2 3_665 3_655 125.343(13) yes
Yb V2 V3 3_665 2_545 51.921(8) yes
Yb V2 V3 3_665 3_666 69.760(9) yes
Yb V2 V4 3_665 1_554 63.868(11) yes
Yb V2 V4 3_665 . 114.707(14) yes
Yb V2 V4 3_665 3_656 173.958(15) yes
Yb V2 Yb 4_454 4_455 86.987(7) yes
Yb V2 V1 4_454 2_545 92.822(11) yes
Yb V2 V1 4_454 3_665 113.587(10) yes
Yb V2 V2 4_454 3_655 53.657(9) yes
Yb V2 V3 4_454 2_545 56.997(8) yes
Yb V2 V3 4_454 3_666 159.370(12) yes
Yb V2 V4 4_454 1_554 49.110(9) yes
Yb V2 V4 4_454 . 135.807(14) yes
Yb V2 V4 4_454 3_656 91.778(11) yes
Yb V2 V1 4_455 2_545 56.882(8) yes
Yb V2 V1 4_455 3_665 159.424(12) yes
Yb V2 V2 4_455 3_655 93.817(11) yes
Yb V2 V3 4_455 2_545 90.053(10) yes
Yb V2 V3 4_455 3_666 113.050(10) yes
Yb V2 V4 4_455 1_554 136.088(14) yes
Yb V2 V4 4_455 . 48.830(9) yes
Yb V2 V4 4_455 3_656 51.860(9) yes
V1 V2 V1 2_545 3_665 118.689(14) yes
V1 V2 V2 2_545 3_655 138.563(16) yes
V1 V2 V3 2_545 2_545 49.017(10) yes
V1 V2 V3 2_545 3_666 94.277(12) yes
V1 V2 V4 2_545 1_554 117.310(15) yes
V1 V2 V4 2_545 . 65.961(12) yes
V1 V2 V4 2_545 3_656 108.140(14) yes
V1 V2 V2 3_665 3_655 98.703(13) yes
V1 V2 V3 3_665 2_545 100.765(12) yes
V1 V2 V3 3_665 3_666 46.445(9) yes
V1 V2 V4 3_665 1_554 64.488(12) yes
V1 V2 V4 3_665 . 110.602(14) yes
V1 V2 V4 3_665 3_656 124.030(15) yes
V2 V2 V3 3_655 2_545 110.145(14) yes
V2 V2 V3 3_655 3_666 125.879(15) yes
V2 V2 V4 3_655 1_554 61.802(12) yes
V2 V2 V4 3_655 . 118.850(16) yes
V2 V2 V4 3_655 3_656 56.791(12) yes
V3 V2 V3 2_545 3_666 115.560(13) yes
V3 V2 V4 2_545 1_554 68.421(12) yes
V3 V2 V4 2_545 . 114.978(15) yes
V3 V2 V4 2_545 3_656 133.811(15) yes
V3 V2 V4 3_666 1_554 110.768(14) yes
V3 V2 V4 3_666 . 64.468(12) yes
V3 V2 V4 3_666 3_656 104.316(14) yes
V4 V2 V4 1_554 . 174.852(18) yes
V4 V2 V4 1_554 3_656 118.593(16) yes
V4 V2 V4 . 3_656 62.304(12) yes
Yb V3 Yb . 1_556 91.858(8) yes
Yb V3 Yb . 3_666 136.632(10) yes
Yb V3 Yb . 4_465 107.641(10) yes
Yb V3 V1 . . 48.862(9) yes
Yb V3 V1 . 1_556 140.918(15) yes
Yb V3 V1 . 3_666 101.742(12) yes
Yb V3 V2 . 2_555 110.266(11) yes
Yb V3 V2 . 3_666 86.877(10) yes
Yb V3 V3 . 3_666 63.263(10) yes
Yb V3 V4 . 2_556 155.775(12) yes
Yb V3 V4 . 3_666 51.500(8) yes
Yb V3 Yb 1_556 3_666 100.175(8) yes
Yb V3 Yb 1_556 4_465 107.487(10) yes
Yb V3 V1 1_556 . 140.591(15) yes
Yb V3 V1 1_556 1_556 49.191(10) yes
Yb V3 V1 1_556 3_666 61.315(10) yes
Yb V3 V2 1_556 2_555 156.621(12) yes
Yb V3 V2 1_556 3_666 51.587(8) yes
Yb V3 V3 1_556 3_666 105.961(13) yes
Yb V3 V4 1_556 2_556 110.570(11) yes
Yb V3 V4 1_556 3_666 88.051(10) yes
Yb V3 Yb 3_666 4_465 108.015(11) yes
Yb V3 V1 3_666 . 110.982(13) yes
Yb V3 V1 3_666 1_556 65.942(10) yes
Yb V3 V1 3_666 3_666 51.985(9) yes
Yb V3 V2 3_666 2_555 69.184(9) yes
Yb V3 V2 3_666 3_666 132.594(12) yes
Yb V3 V3 3_666 3_666 73.369(11) yes
Yb V3 V4 3_666 2_556 50.251(8) yes
Yb V3 V4 3_666 3_666 167.473(14) yes
Yb V3 V1 4_465 . 85.657(12) yes
Yb V3 V1 4_465 1_556 85.289(12) yes
Yb V3 V1 4_465 3_666 149.027(15) yes
Yb V3 V2 4_465 2_555 59.537(9) yes
Yb V3 V2 4_465 3_666 60.483(9) yes
Yb V3 V3 4_465 3_666 145.598(16) yes
Yb V3 V4 4_465 2_556 57.881(9) yes
Yb V3 V4 4_465 3_666 60.137(9) yes
V1 V3 V1 . 1_556 168.844(19) yes
V1 V3 V1 . 3_666 121.978(16) yes
V1 V3 V2 . 2_555 61.527(12) yes
V1 V3 V2 . 3_666 113.370(14) yes
V1 V3 V3 . 3_666 63.111(13) yes
V1 V3 V4 . 2_556 107.844(14) yes
V1 V3 V4 . 3_666 66.113(12) yes
V1 V3 V1 1_556 3_666 65.435(13) yes
V1 V3 V2 1_556 2_555 108.042(15) yes
V1 V3 V2 1_556 3_666 67.289(12) yes
V1 V3 V3 1_556 3_666 123.569(16) yes
V1 V3 V4 1_556 2_556 61.616(12) yes
V1 V3 V4 1_556 3_666 114.372(14) yes
V1 V3 V2 3_666 2_555 118.532(15) yes
V1 V3 V2 3_666 3_666 112.592(14) yes
V1 V3 V3 3_666 3_666 58.868(12) yes
V1 V3 V4 3_666 2_556 97.193(13) yes
V1 V3 V4 3_666 3_666 140.354(16) yes
V2 V3 V2 2_555 3_666 120.017(13) yes
V2 V3 V3 2_555 3_666 91.211(14) yes
V2 V3 V4 2_555 2_556 46.426(9) yes
V2 V3 V4 2_555 3_666 99.658(12) yes
V2 V3 V3 3_666 3_666 143.533(16) yes
V2 V3 V4 3_666 2_556 99.712(12) yes
V2 V3 V4 3_666 3_666 47.415(9) yes
V3 V3 V4 3_666 2_556 116.159(15) yes
V3 V3 V4 3_666 3_666 113.640(15) yes
V4 V3 V4 2_556 3_666 118.012(13) yes
Yb V4 Yb 2_645 3_666 119.438(11) yes
Yb V4 Yb 2_645 4_455 123.692(12) yes
Yb V4 V1 2_645 2_545 127.995(12) yes
Yb V4 V1 2_645 3_666 71.998(10) yes
Yb V4 V2 2_645 . 66.037(11) yes
Yb V4 V2 2_645 1_556 118.154(14) yes
Yb V4 V2 2_645 3_656 82.371(12) yes
Yb V4 V3 2_645 2_546 169.087(13) yes
Yb V4 V3 2_645 3_666 52.616(9) yes
Yb V4 V4 2_645 3_656 59.069(10) yes
Yb V4 Yb 3_666 4_455 116.825(12) yes
Yb V4 V1 3_666 2_545 73.048(10) yes
Yb V4 V1 3_666 3_666 52.368(8) yes
Yb V4 V2 3_666 . 116.372(14) yes
Yb V4 V2 3_666 1_556 64.845(11) yes
Yb V4 V2 3_666 3_656 125.921(13) yes
Yb V4 V3 3_666 2_546 51.243(8) yes
Yb V4 V3 3_666 3_666 71.751(10) yes
Yb V4 V4 3_666 3_656 177.349(15) yes
Yb V4 V1 4_455 2_545 67.608(10) yes
Yb V4 V1 4_455 3_666 155.901(13) yes
Yb V4 V2 4_455 . 87.701(12) yes
Yb V4 V2 4_455 1_556 87.363(12) yes
Yb V4 V2 4_455 3_656 66.735(11) yes
Yb V4 V3 4_455 2_546 65.718(9) yes
Yb V4 V3 4_455 3_666 155.070(13) yes
Yb V4 V4 4_455 3_656 64.623(10) yes
V1 V4 V1 2_545 3_666 119.601(14) yes
V1 V4 V2 2_545 . 63.978(12) yes
V1 V4 V2 2_545 1_556 112.626(15) yes
V1 V4 V2 2_545 3_656 134.152(16) yes
V1 V4 V3 2_545 2_546 47.473(10) yes
V1 V4 V3 2_545 3_666 95.142(12) yes
V1 V4 V4 2_545 3_656 106.006(14) yes
V1 V4 V2 3_666 . 116.318(15) yes
V1 V4 V2 3_666 1_556 68.573(12) yes
V1 V4 V2 3_666 3_656 100.940(14) yes
V1 V4 V3 3_666 2_546 101.183(12) yes
V1 V4 V3 3_666 3_666 48.369(10) yes
V1 V4 V4 3_666 3_656 127.265(15) yes
V2 V4 V2 . 1_556 174.852(19) yes
V2 V4 V2 . 3_656 117.697(16) yes
V2 V4 V3 . 2_546 111.339(15) yes
V2 V4 V3 . 3_666 68.117(12) yes
V2 V4 V4 . 3_656 61.158(12) yes
V2 V4 V2 1_556 3_656 61.407(12) yes
V2 V4 V3 1_556 2_546 65.153(12) yes
V2 V4 V3 1_556 3_666 116.617(15) yes
V2 V4 V4 1_556 3_656 117.707(16) yes
V2 V4 V3 3_656 2_546 107.619(14) yes
V2 V4 V3 3_656 3_666 129.312(16) yes
V2 V4 V4 3_656 3_656 56.539(12) yes
V3 V4 V3 2_546 3_666 116.475(13) yes
V3 V4 V4 2_546 3_656 129.965(15) yes
V3 V4 V4 3_666 3_656 105.997(14) yes
O1 Yb O2 3_665 3_665 94.16(6) yes
O1 Yb O3 3_665 . 71.58(6) yes
O1 Yb O4 3_665 3_665 95.13(6) yes
O1 Yb O5 3_665 3_666 69.18(6) yes
O1 Yb O6 3_665 3_666 140.07(6) yes
O1 Yb O7 3_665 4_564 70.25(6) yes
O1 Yb O8 3_665 3_666 140.14(6) yes
O2 Yb O3 3_665 . 137.43(6) yes
O2 Yb O4 3_665 3_665 72.75(6) yes
O2 Yb O5 3_665 3_666 142.10(6) yes
O2 Yb O6 3_665 3_666 75.27(6) yes
O2 Yb O7 3_665 4_564 70.79(6) yes
O2 Yb O8 3_665 3_666 118.10(6) yes
O3 Yb O4 . 3_665 69.07(6) yes
O3 Yb O5 . 3_666 71.00(6) yes
O3 Yb O6 . 3_666 139.91(6) yes
O3 Yb O7 . 4_564 133.64(6) yes
O3 Yb O8 . 3_666 68.80(6) yes
O4 Yb O5 3_665 3_666 139.96(6) yes
O4 Yb O6 3_665 3_666 117.05(6) yes
O4 Yb O7 3_665 4_564 139.26(6) yes
O4 Yb O8 3_665 3_666 74.86(6) yes
O5 Yb O6 3_666 3_666 95.59(6) yes
O5 Yb O7 3_666 4_564 71.54(6) yes
O5 Yb O8 3_666 3_666 93.64(6) yes
O6 Yb O7 3_666 4_564 69.91(6) yes
O6 Yb O8 3_666 3_666 74.83(6) yes
O7 Yb O8 4_564 3_666 139.76(6) yes
O1 V1 O3 2_555 . 97.92(7) yes
O1 V1 O4 2_555 . 101.19(7) yes
O1 V1 O4 2_555 3_665 171.35(7) yes
O1 V1 O5 2_555 2_555 99.96(8) yes
O1 V1 O8 2_555 3_666 86.73(7) yes
O3 V1 O4 . . 151.74(8) yes
O3 V1 O4 . 3_665 81.28(7) yes
O3 V1 O5 . 2_555 97.56(7) yes
O3 V1 O8 . 3_666 81.03(7) yes
O4 V1 O4 . 3_665 76.70(7) yes
O4 V1 O5 . 2_555 99.40(7) yes
O4 V1 O8 . 3_666 79.49(7) yes
O4 V1 O5 3_665 2_555 88.68(7) yes
O4 V1 O8 3_665 3_666 84.63(7) yes
O5 V1 O8 2_555 3_666 173.30(8) yes
O1 V2 O2 . 2_545 96.71(7) yes
O1 V2 O3 . 3_665 88.80(7) yes
O1 V2 O6 . 2_545 95.76(7) yes
O1 V2 O6 . 4_554 177.02(7) yes
O1 V2 O7 . 3_666 98.92(7) yes
O2 V2 O3 2_545 3_665 173.61(7) yes
O2 V2 O6 2_545 2_545 96.47(7) yes
O2 V2 O6 2_545 4_554 81.51(7) yes
O2 V2 O7 2_545 3_666 85.15(7) yes
O3 V2 O6 3_665 2_545 86.15(7) yes
O3 V2 O6 3_665 4_554 93.11(7) yes
O3 V2 O7 3_665 3_666 90.82(7) yes
O6 V2 O6 2_545 4_554 82.10(7) yes
O6 V2 O7 2_545 3_666 164.94(8) yes
O6 V2 O7 4_554 3_666 83.34(7) yes
O1 V3 O4 2_555 3_666 172.18(8) yes
O1 V3 O5 2_555 2_556 82.70(8) yes
O1 V3 O7 2_555 . 86.90(7) yes
O1 V3 O8 2_555 . 97.11(7) yes
O1 V3 O8 2_555 3_666 87.82(7) yes
O4 V3 O5 3_666 2_556 89.53(8) yes
O4 V3 O7 3_666 . 93.57(7) yes
O4 V3 O8 3_666 . 82.75(7) yes
O4 V3 O8 3_666 3_666 99.95(7) yes
O5 V3 O7 2_556 . 87.24(7) yes
O5 V3 O8 2_556 . 95.35(7) yes
O5 V3 O8 2_556 3_666 170.52(8) yes
O7 V3 O8 . . 175.47(8) yes
O7 V3 O8 . 3_666 92.22(7) yes
O8 V3 O8 . 3_666 85.84(7) yes
O2 V4 O2 2_545 4_555 81.16(7) yes
O2 V4 O3 2_545 3_666 175.16(7) yes
O2 V4 O5 2_545 . 93.62(7) yes
O2 V4 O6 2_545 2_546 87.91(7) yes
O2 V4 O7 2_545 3_666 86.84(7) yes
O2 V4 O3 4_555 3_666 96.32(7) yes
O2 V4 O5 4_555 . 171.92(7) yes
O2 V4 O6 4_555 2_546 81.99(7) yes
O2 V4 O7 4_555 3_666 85.78(7) yes
O3 V4 O5 3_666 . 88.42(8) yes
O3 V4 O6 3_666 2_546 87.64(7) yes
O3 V4 O7 3_666 3_666 97.13(7) yes
O5 V4 O6 . 2_546 91.71(7) yes
O5 V4 O7 . 3_666 100.15(8) yes
O6 V4 O7 2_546 3_666 167.30(8) yes

loop_
_geom_bond_atom_site_label_1
_geom_bond_atom_site_label_2
_geom_bond_site_symmetry_2
_geom_bond_distance
_geom_bond_publ_flag
Yb V1 . 3.0326(4) yes
Yb V1 3_665 3.6721(4) yes
Yb V1 4_564 4.0427(4) yes
Yb V1 4_565 4.0121(4) yes
Yb V2 2_655 3.4008(4) yes
Yb V2 3_665 3.3330(4) yes
Yb V2 4_554 4.1863(4) yes
Yb V2 4_555 4.1675(4) yes
Yb V3 1_554 3.9910(4) yes
Yb V3 . 4.0116(4) yes
Yb V3 3_666 3.7391(4) yes
Yb V3 4_564 3.0437(4) yes
Yb V4 2_655 3.3220(4) yes
Yb V4 3_666 3.3058(4) yes
Yb V4 4_554 3.1538(4) yes
V1 V1 3_665 3.1906(5) yes
V1 V2 2_555 3.3782(5) yes
V1 V2 3_665 3.6606(5) yes
V1 V3 1_554 2.8759(5) yes
V1 V3 . 2.9012(5) yes
V1 V3 3_666 3.0228(5) yes
V1 V4 2_555 3.4332(5) yes
V1 V4 3_666 3.5490(5) yes
V2 V2 3_655 3.0152(5) yes
V2 V3 2_545 3.5987(5) yes
V2 V3 3_666 3.6327(5) yes
V2 V4 1_554 2.8731(5) yes
V2 V4 . 2.8824(5) yes
V2 V4 3_656 3.0264(5) yes
V3 V3 3_666 2.8750(5) yes
V3 V4 2_556 3.6878(5) yes
V3 V4 3_666 3.5325(5) yes
V4 V4 3_656 3.0591(5) yes
Yb O1 3_665 2.4141(17) yes
Yb O2 3_665 2.2593(17) yes
Yb O3 . 2.3456(18) yes
Yb O4 3_665 2.2910(17) yes
Yb O5 3_666 2.3904(17) yes
Yb O6 3_666 2.2831(17) yes
Yb O7 4_564 2.3789(18) yes
Yb O8 3_666 2.2848(17) yes
V1 O1 2_555 1.9666(19) yes
V1 O3 . 1.9646(18) yes
V1 O4 . 1.9981(17) yes
V1 O4 3_665 2.0699(18) yes
V1 O5 2_555 1.980(2) yes
V1 O8 3_666 2.0613(18) yes
V2 O1 . 1.9731(19) yes
V2 O2 2_545 2.0046(17) yes
V2 O3 3_665 2.0059(17) yes
V2 O6 2_545 1.9869(17) yes
V2 O6 4_554 2.0112(18) yes
V2 O7 3_666 2.0081(18) yes
V3 O1 2_555 2.0493(19) yes
V3 O4 3_666 1.9393(17) yes
V3 O5 2_556 2.079(2) yes
V3 O7 . 1.9597(17) yes
V3 O8 . 1.9877(18) yes
V3 O8 3_666 1.9381(18) yes
V4 O2 2_545 2.0139(17) yes
V4 O2 4_555 2.0141(18) yes
V4 O3 3_666 1.9561(17) yes
V4 O5 . 1.989(2) yes
V4 O6 2_546 1.9822(17) yes
V4 O7 3_666 1.9350(18) yes
